data_1546949
loop_
_publ_author_name
'Panchal, Santosh P.'
'Anand, Venkataramanarao G.'

_publ_section_title
;
 Oxidative Transformation of a Tetrathia S-Confused Isophlorin into
 Porphyrin Cation.
;
_journal_issue 18
_journal_name_full 'Organic letters'
_journal_page_first 4854
_journal_page_last 4857
_journal_paper_doi 10.1021/acs.orglett.7b02317
_journal_volume 19
_journal_year 2017
_chemical_formula_moiety 'C44 H7 F20 S4, Cl6 Sb, 4(C2 H3 N), O'
_chemical_formula_sum 'C52 H19 Cl6 F20 N4 O S4 Sb'
_chemical_formula_weight 1558.41
_space_group_crystal_system triclinic
_space_group_IT_number 2
_space_group_name_Hall '-P 1'
_space_group_name_H-M_alt 'P -1'
_symmetry_space_group_name_Hall '-P 1'
_symmetry_space_group_name_H-M 'P -1'
_atom_sites_solution_hydrogens geom
_audit_creation_method SHELXL-2014/7
_cell_angle_alpha 90.915(4)
_cell_angle_beta 105.079(4)
_cell_angle_gamma 92.619(3)
_cell_formula_units_Z 2
_cell_length_a 13.599(2)
_cell_length_b 14.523(2)
_cell_length_c 15.318(2)
_cell_measurement_reflns_used 9690
_cell_measurement_temperature 100(2)
_cell_measurement_theta_max 28.29
_cell_measurement_theta_min 2.25
_cell_volume 2916.8(7)
_computing_cell_refinement 'Bruker SAINT'
_computing_data_collection 'Bruker APEX2'
_computing_data_reduction 'Bruker SAINT'
_computing_molecular_graphics 'Bruker SHELXTL'
_computing_publication_material 'Bruker SHELXTL'
_computing_structure_refinement 'SHELXL-2014/7 (Sheldrick, 2014)'
_computing_structure_solution 'SHELXS-97 (Sheldrick 2008)'
_diffrn_ambient_temperature 100(2)
_diffrn_measured_fraction_theta_full 0.996
_diffrn_measured_fraction_theta_max 0.985
_diffrn_measurement_device_type 'Bruker APEX-II CCD'
_diffrn_measurement_method '\f and \w scans'
_diffrn_radiation_type MoK\a
_diffrn_radiation_wavelength 0.71073
_diffrn_reflns_av_R_equivalents 0.0380
_diffrn_reflns_av_unetI/netI 0.0375
_diffrn_reflns_Laue_measured_fraction_full 0.996
_diffrn_reflns_Laue_measured_fraction_max 0.985
_diffrn_reflns_limit_h_max 12
_diffrn_reflns_limit_h_min -12
_diffrn_reflns_limit_k_max 19
_diffrn_reflns_limit_k_min -19
_diffrn_reflns_limit_l_max 20
_diffrn_reflns_limit_l_min -20
_diffrn_reflns_number 53394
_diffrn_reflns_point_group_measured_fraction_full 0.996
_diffrn_reflns_point_group_measured_fraction_max 0.985
_diffrn_reflns_theta_full 25.242
_diffrn_reflns_theta_max 28.439
_diffrn_reflns_theta_min 1.995
_exptl_absorpt_coefficient_mu 0.999
_exptl_crystal_colour green
_exptl_crystal_density_diffrn 1.774
_exptl_crystal_description rectangular
_exptl_crystal_F_000 1528
_exptl_crystal_size_max 0.20
_exptl_crystal_size_mid 0.15
_exptl_crystal_size_min 0.10
_refine_diff_density_max 0.744
_refine_diff_density_min -0.691
_refine_diff_density_rms 0.089
_refine_ls_extinction_method none
_refine_ls_goodness_of_fit_ref 1.026
_refine_ls_hydrogen_treatment constr
_refine_ls_matrix_type full
_refine_ls_number_parameters 827
_refine_ls_number_reflns 14497
_refine_ls_number_restraints 26
_refine_ls_restrained_S_all 1.027
_refine_ls_R_factor_all 0.0446
_refine_ls_R_factor_gt 0.0332
_refine_ls_shift/su_max 0.001
_refine_ls_shift/su_mean 0.000
_refine_ls_structure_factor_coef Fsqd
_refine_ls_weighting_details 'w=1/[\s^2^(Fo^2^)+(0.0418P)^2^+2.6362P] where P=(Fo^2^+2Fc^2^)/3'
_refine_ls_weighting_scheme calc
_refine_ls_wR_factor_gt 0.0816
_refine_ls_wR_factor_ref 0.0883
_reflns_Friedel_coverage 0.000
_reflns_number_gt 11971
_reflns_number_total 14716
_reflns_threshold_expression 'I > 2\s(I)'
_cod_data_source_file ol7b02317_si_004.cif
_cod_data_source_block 11
_cod_depositor_comments 'Adding full bibliography for 1546949.cif.'
_cod_database_code 1546949
_shelx_shelxl_version_number 2014/7
_shelx_space_group_comment
;
The symmetry employed for this shelxl refinement is uniquely defined
by the following loop, which should always be used as a source of
symmetry information in preference to the above space-group names.
They are only intended as comments.
;

loop_
_space_group_symop_operation_xyz
'x, y, z'
'-x, -y, -z'

loop_
_atom_site_label
_atom_site_type_symbol
_atom_site_fract_x
_atom_site_fract_y
_atom_site_fract_z
_atom_site_U_iso_or_equiv
_atom_site_adp_type
_atom_site_occupancy
_atom_site_site_symmetry_order
_atom_site_calc_flag
_atom_site_refinement_flags_posn
_atom_site_refinement_flags_adp
_atom_site_refinement_flags_occupancy
_atom_site_disorder_assembly
_atom_site_disorder_group
Sb1 Sb 0.5000 0.0000 0.5000 0.01572(6) Uani 1 2 d S . P . .
Sb2 Sb 1.0000 0.5000 0.5000 0.01843(6) Uani 1 2 d S . P . .
S2 S 0.70741(4) 0.69297(4) 0.43603(4) 0.01378(11) Uani 1 1 d . . . . .
S3 S 0.63591(4) 0.59519(4) 0.56951(4) 0.01385(11) Uani 1 1 d . . . . .
S4 S 0.62782(4) 0.46746(4) 0.42466(4) 0.01399(11) Uani 1 1 d . . . . .
C2 C 0.69174(17) 0.65058(15) 0.23042(15) 0.0149(4) Uani 1 1 d . . . . .
C3 C 0.69194(16) 0.56795(15) 0.27573(15) 0.0140(4) Uani 1 1 d . . . . .
H3 H 0.7260 0.5632 0.3379 0.017 Uiso 1 1 calc R U . . .
C4 C 0.63877(17) 0.49265(15) 0.22364(15) 0.0156(4) Uani 1 1 d . . . . .
C1 C 0.6411(9) 0.6360(8) 0.1336(6) 0.028(3) Uani 0.7 1 d D U P A 1
O1 O 0.62627(18) 0.69016(17) 0.07241(17) 0.0274(5) Uani 0.8 1 d D U P A 1
S1 S 0.59041(19) 0.51766(14) 0.11018(15) 0.0166(4) Uani 0.7 1 d . . P A 1
S1' S 0.6359(4) 0.6391(3) 0.1153(4) 0.0261(11) Uani 0.3 1 d . . P A 2
O1' O 0.5670(7) 0.4736(6) 0.0599(7) 0.028(2) Uani 0.2 1 d D U P A 2
C1' C 0.602(2) 0.5230(17) 0.1236(14) 0.027(7) Uani 0.3 1 d D U P A 2
C5 C 0.61795(16) 0.40404(15) 0.25238(15) 0.0145(4) Uani 1 1 d . . . . .
C6 C 0.58462(17) 0.32818(15) 0.18243(15) 0.0151(4) Uani 1 1 d . . . . .
C7 C 0.64865(17) 0.29788(15) 0.13217(16) 0.0182(5) Uani 1 1 d . . . . .
C8 C 0.61830(19) 0.22936(16) 0.06607(17) 0.0211(5) Uani 1 1 d . . . . .
C9 C 0.5212(2) 0.18876(16) 0.04967(17) 0.0230(5) Uani 1 1 d . . . . .
C10 C 0.45558(19) 0.21714(18) 0.09781(17) 0.0241(5) Uani 1 1 d . . . . .
C11 C 0.48704(18) 0.28624(17) 0.16354(16) 0.0197(5) Uani 1 1 d . . . . .
C12 C 0.62103(16) 0.38294(15) 0.34195(15) 0.0155(4) Uani 1 1 d . . . . .
C13 C 0.61665(18) 0.29485(16) 0.37840(16) 0.0185(5) Uani 1 1 d . . . . .
H01F H 0.6107 0.2392 0.3435 0.022 Uiso 1 1 calc R U . . .
C14 C 0.62184(17) 0.29693(15) 0.46898(16) 0.0176(5) Uani 1 1 d . . . . .
H013 H 0.6198 0.2427 0.5025 0.021 Uiso 1 1 calc R U . . .
C15 C 0.63053(16) 0.38695(15) 0.50836(15) 0.0152(4) Uani 1 1 d . . . . .
C16 C 0.64800(16) 0.41002(15) 0.60084(15) 0.0141(4) Uani 1 1 d . . . . .
C17 C 0.65974(16) 0.33390(15) 0.66602(15) 0.0155(4) Uani 1 1 d . . . . .
C18 C 0.73724(18) 0.27248(16) 0.67764(16) 0.0189(5) Uani 1 1 d . . . . .
C19 C 0.74480(18) 0.20164(16) 0.73730(17) 0.0207(5) Uani 1 1 d . . . . .
C20 C 0.6744(2) 0.18996(16) 0.78716(16) 0.0212(5) Uani 1 1 d . . . . .
C21 C 0.59737(18) 0.25051(16) 0.77846(16) 0.0190(5) Uani 1 1 d . . . . .
C22 C 0.59176(17) 0.32106(15) 0.71920(16) 0.0162(4) Uani 1 1 d . . . . .
C23 C 0.66510(16) 0.50070(15) 0.63695(15) 0.0145(4) Uani 1 1 d . . . . .
C24 C 0.72558(17) 0.53045(16) 0.72386(16) 0.0164(4) Uani 1 1 d . . . . .
H01O H 0.7418 0.4911 0.7740 0.020 Uiso 1 1 calc R U . . .
C25 C 0.75830(17) 0.62171(16) 0.72834(16) 0.0170(4) Uani 1 1 d . . . . .
H019 H 0.8000 0.6516 0.7817 0.020 Uiso 1 1 calc R U . . .
C26 C 0.72368(16) 0.66658(15) 0.64559(15) 0.0146(4) Uani 1 1 d . . . . .
C27 C 0.76563(16) 0.74753(15) 0.61761(16) 0.0151(4) Uani 1 1 d . . . . .
C28 C 0.82771(18) 0.81165(15) 0.69004(15) 0.0170(5) Uani 1 1 d . . . . .
C29 C 0.78132(19) 0.85896(16) 0.74636(16) 0.0201(5) Uani 1 1 d . . . . .
C30 C 0.8373(2) 0.91992(16) 0.81374(17) 0.0259(6) Uani 1 1 d . . . . .
C31 C 0.9405(2) 0.93326(18) 0.82505(19) 0.0317(6) Uani 1 1 d . . . . .
C32 C 0.9880(2) 0.88645(19) 0.77112(19) 0.0305(6) Uani 1 1 d . . . . .
C33 C 0.93219(19) 0.82641(17) 0.70388(17) 0.0229(5) Uani 1 1 d . . . . .
C34 C 0.76199(17) 0.76749(15) 0.52757(16) 0.0154(4) Uani 1 1 d . . . . .
C35 C 0.80969(17) 0.84499(15) 0.49703(16) 0.0177(5) Uani 1 1 d . . . . .
H01X H 0.8432 0.8947 0.5362 0.021 Uiso 1 1 calc R U . . .
C36 C 0.80343(17) 0.84213(15) 0.40663(16) 0.0173(5) Uani 1 1 d . . . . .
H01L H 0.8319 0.8894 0.3771 0.021 Uiso 1 1 calc R U . . .
C37 C 0.75028(16) 0.76163(14) 0.36101(16) 0.0145(4) Uani 1 1 d . . . . .
C38 C 0.72935(17) 0.73873(15) 0.26826(16) 0.0149(4) Uani 1 1 d . . . . .
C39 C 0.74436(17) 0.81408(14) 0.20766(15) 0.0151(4) Uani 1 1 d . . . . .
C40 C 0.69492(18) 0.89645(15) 0.20594(16) 0.0174(5) Uani 1 1 d . . . . .
C41 C 0.70725(19) 0.96593(15) 0.14880(16) 0.0195(5) Uani 1 1 d . . . . .
C42 C 0.76748(19) 0.95478(16) 0.09061(16) 0.0194(5) Uani 1 1 d . . . . .
C43 C 0.81707(18) 0.87357(16) 0.09016(16) 0.0192(5) Uani 1 1 d . . . . .
C44 C 0.80557(17) 0.80574(15) 0.14840(16) 0.0166(4) Uani 1 1 d . . . . .
C45 C 0.0195(2) 0.7337(2) -0.0424(2) 0.0328(6) Uani 1 1 d . . . . .
C46 C 0.0952(2) 0.7794(2) 0.0323(2) 0.0436(8) Uani 1 1 d . . . . .
H02A H 0.1568 0.7441 0.0468 0.065 Uiso 1 1 calc R U . . .
H02B H 0.0677 0.7832 0.0853 0.065 Uiso 1 1 calc R U . . .
H02C H 0.1121 0.8416 0.0151 0.065 Uiso 1 1 calc R U . . .
C47 C 0.9341(3) 0.4921(3) 0.1869(3) 0.0630(11) Uani 1 1 d . . . . .
H02I H 0.8826 0.4761 0.1302 0.094 Uiso 1 1 calc R U . . .
H02J H 0.9032 0.5272 0.2271 0.094 Uiso 1 1 calc R U . . .
H02K H 0.9606 0.4356 0.2163 0.094 Uiso 1 1 calc R U . . .
C48 C 1.0156(3) 0.5467(3) 0.1680(3) 0.0587(10) Uani 1 1 d . . . . .
C49 C 0.8791(3) 0.1409(2) 0.4860(3) 0.0533(10) Uani 1 1 d . . . . .
H02D H 0.8942 0.1236 0.4290 0.080 Uiso 1 1 calc R U . . .
H02E H 0.9008 0.2057 0.5015 0.080 Uiso 1 1 calc R U . . .
H02F H 0.8056 0.1323 0.4794 0.080 Uiso 1 1 calc R U . . .
C50 C 0.9331(3) 0.0834(2) 0.5571(3) 0.0448(8) Uani 1 1 d . . . . .
C51 C 0.7756(5) 0.5638(4) 0.9652(4) 0.0868(16) Uani 1 1 d . . . . .
H02M H 0.8383 0.5653 0.9448 0.130 Uiso 1 1 calc R U . . .
H02N H 0.7926 0.5789 1.0302 0.130 Uiso 1 1 calc R U . . .
H02O H 0.7297 0.6091 0.9322 0.130 Uiso 1 1 calc R U . . .
C52 C 0.7259(5) 0.4725(4) 0.9480(4) 0.0844(16) Uani 1 1 d . . . . .
Cl1 Cl 0.46344(6) -0.06724(4) 0.62725(5) 0.03191(15) Uani 1 1 d . . . . .
Cl2 Cl 0.67434(4) 0.02191(4) 0.57990(5) 0.02966(15) Uani 1 1 d . . . . .
Cl3 Cl 0.46805(4) 0.14542(4) 0.55588(4) 0.02224(12) Uani 1 1 d . . . . .
Cl6 Cl 0.87356(4) 0.40406(4) 0.39934(5) 0.02619(14) Uani 1 1 d . . . . .
Cl7 Cl 0.95071(4) 0.62848(4) 0.40793(5) 0.02639(14) Uani 1 1 d . . . . .
Cl10 Cl 0.88373(4) 0.53424(4) 0.58436(5) 0.02622(13) Uani 1 1 d . . . . .
F1 F 0.42050(11) 0.31555(11) 0.20704(11) 0.0303(4) Uani 1 1 d . . . . .
F2 F 0.36054(13) 0.17966(13) 0.08008(12) 0.0392(4) Uani 1 1 d . . . . .
F3 F 0.49112(13) 0.12194(11) -0.01398(11) 0.0341(4) Uani 1 1 d . . . . .
F4 F 0.68197(13) 0.20051(11) 0.02017(11) 0.0327(4) Uani 1 1 d . . . . .
F5 F 0.74385(11) 0.33492(10) 0.14815(11) 0.0281(3) Uani 1 1 d . . . . .
F6 F 0.85527(11) 0.72792(9) 0.14679(10) 0.0242(3) Uani 1 1 d . . . . .
F7 F 0.87439(12) 0.86123(10) 0.03254(10) 0.0260(3) Uani 1 1 d . . . . .
F8 F 0.77817(13) 1.02134(10) 0.03477(10) 0.0278(3) Uani 1 1 d . . . . .
F9 F 0.65853(13) 1.04423(9) 0.14913(11) 0.0295(3) Uani 1 1 d . . . . .
F10 F 0.63280(11) 0.90893(9) 0.25892(10) 0.0232(3) Uani 1 1 d . . . . .
F11 F 0.80708(11) 0.28207(10) 0.63065(10) 0.0259(3) Uani 1 1 d . . . . .
F12 F 0.82175(12) 0.14455(10) 0.74813(11) 0.0296(4) Uani 1 1 d . . . . .
F13 F 0.68123(13) 0.12117(10) 0.84440(11) 0.0308(4) Uani 1 1 d . . . . .
F14 F 0.52937(12) 0.23991(11) 0.82688(11) 0.0287(3) Uani 1 1 d . . . . .
F15 F 0.51598(10) 0.37911(10) 0.71165(10) 0.0225(3) Uani 1 1 d . . . . .
F16 F 0.98118(11) 0.78047(11) 0.65318(11) 0.0309(4) Uani 1 1 d . . . . .
F17 F 1.08963(13) 0.89848(14) 0.78370(13) 0.0479(5) Uani 1 1 d . . . . .
F18 F 0.99431(16) 0.99165(12) 0.89017(12) 0.0466(5) Uani 1 1 d . . . . .
F19 F 0.79084(15) 0.96571(11) 0.86620(11) 0.0377(4) Uani 1 1 d . . . . .
F20 F 0.68130(11) 0.84712(10) 0.73606(10) 0.0273(3) Uani 1 1 d . . . . .
N1 N 1.0812(3) 0.5899(3) 0.1532(3) 0.0932(15) Uani 1 1 d . . . . .
N2 N -0.0389(2) 0.6990(2) -0.1011(2) 0.0486(7) Uani 1 1 d . . . . .
N3 N 0.6874(5) 0.3996(4) 0.9324(4) 0.119(2) Uani 1 1 d . . . . .
N4 N 0.9761(3) 0.0377(2) 0.6111(3) 0.0596(9) Uani 1 1 d . . . . .

loop_
_atom_site_aniso_label
_atom_site_aniso_U_11
_atom_site_aniso_U_22
_atom_site_aniso_U_33
_atom_site_aniso_U_23
_atom_site_aniso_U_13
_atom_site_aniso_U_12
Sb1 0.01423(10) 0.01015(10) 0.02371(12) -0.00178(8) 0.00704(8) -0.00098(7)
Sb2 0.00975(10) 0.01431(10) 0.03174(13) 0.00070(9) 0.00599(8) 0.00241(7)
S2 0.0167(2) 0.0112(2) 0.0134(3) 0.00036(19) 0.0038(2) 0.00045(19)
S3 0.0112(2) 0.0146(2) 0.0151(3) 0.0006(2) 0.00239(19) 0.00069(18)
S4 0.0149(2) 0.0131(2) 0.0135(3) 0.0001(2) 0.00313(19) -0.00061(19)
C2 0.0152(10) 0.0150(10) 0.0151(11) 0.0012(8) 0.0044(8) 0.0032(8)
C3 0.0140(10) 0.0139(10) 0.0156(11) 0.0020(8) 0.0061(8) 0.0023(8)
C4 0.0157(10) 0.0157(10) 0.0150(11) -0.0001(8) 0.0030(8) 0.0023(8)
C1 0.028(3) 0.028(3) 0.029(3) 0.0009(10) 0.0078(12) 0.0023(10)
O1 0.0336(11) 0.0236(10) 0.0231(11) 0.0050(10) 0.0040(9) 0.0003(9)
S1 0.0236(7) 0.0115(6) 0.0119(6) 0.0014(4) 0.0003(5) -0.0026(4)
S1' 0.0340(18) 0.0148(16) 0.022(2) -0.0006(15) -0.0071(16) 0.0027(9)
O1' 0.032(3) 0.023(2) 0.024(3) 0.0030(19) 0.0003(18) 0.0015(18)
C1' 0.027(7) 0.026(7) 0.027(7) 0.0006(10) 0.007(2) 0.0012(11)
C5 0.0126(10) 0.0142(10) 0.0158(11) -0.0019(8) 0.0022(8) -0.0002(8)
C6 0.0187(11) 0.0108(10) 0.0145(11) 0.0025(8) 0.0022(8) 0.0002(8)
C7 0.0178(11) 0.0151(11) 0.0212(12) 0.0005(9) 0.0042(9) -0.0005(8)
C8 0.0290(13) 0.0160(11) 0.0192(12) 0.0008(9) 0.0071(10) 0.0047(9)
C9 0.0338(14) 0.0152(11) 0.0168(12) -0.0029(9) 0.0018(10) -0.0027(9)
C10 0.0227(12) 0.0254(12) 0.0197(12) -0.0020(10) -0.0006(10) -0.0100(10)
C11 0.0197(11) 0.0217(12) 0.0174(12) -0.0006(9) 0.0051(9) -0.0019(9)
C12 0.0137(10) 0.0156(10) 0.0164(11) -0.0023(8) 0.0029(8) -0.0019(8)
C13 0.0201(11) 0.0143(10) 0.0206(12) -0.0018(9) 0.0058(9) -0.0050(8)
C14 0.0200(11) 0.0130(10) 0.0190(11) 0.0018(9) 0.0046(9) -0.0043(8)
C15 0.0113(10) 0.0177(10) 0.0159(11) 0.0014(8) 0.0032(8) -0.0026(8)
C16 0.0090(9) 0.0159(10) 0.0172(11) 0.0038(8) 0.0033(8) -0.0007(8)
C17 0.0146(10) 0.0144(10) 0.0159(11) -0.0020(8) 0.0017(8) -0.0017(8)
C18 0.0178(11) 0.0218(11) 0.0171(11) -0.0026(9) 0.0048(9) 0.0023(9)
C19 0.0225(12) 0.0194(11) 0.0192(12) -0.0010(9) 0.0023(9) 0.0086(9)
C20 0.0308(13) 0.0149(11) 0.0153(11) 0.0032(9) 0.0011(10) 0.0019(9)
C21 0.0197(11) 0.0205(11) 0.0181(11) 0.0022(9) 0.0074(9) -0.0013(9)
C22 0.0143(10) 0.0156(10) 0.0178(11) 0.0007(9) 0.0029(8) 0.0013(8)
C23 0.0123(10) 0.0165(10) 0.0155(11) 0.0026(8) 0.0049(8) 0.0016(8)
C24 0.0160(10) 0.0176(11) 0.0160(11) 0.0022(9) 0.0047(8) 0.0010(8)
C25 0.0164(10) 0.0180(11) 0.0159(11) -0.0014(9) 0.0031(8) 0.0016(8)
C26 0.0135(10) 0.0140(10) 0.0161(11) -0.0021(8) 0.0034(8) 0.0019(8)
C27 0.0148(10) 0.0123(10) 0.0174(11) -0.0021(8) 0.0028(8) 0.0027(8)
C28 0.0249(12) 0.0117(10) 0.0130(11) 0.0001(8) 0.0024(9) 0.0010(8)
C29 0.0298(13) 0.0137(10) 0.0169(11) 0.0039(9) 0.0053(10) 0.0044(9)
C30 0.0493(17) 0.0138(11) 0.0156(12) -0.0004(9) 0.0092(11) 0.0070(10)
C31 0.0496(17) 0.0169(12) 0.0222(13) -0.0033(10) -0.0002(12) -0.0068(11)
C32 0.0316(14) 0.0280(14) 0.0278(14) -0.0036(11) 0.0023(11) -0.0098(11)
C33 0.0244(12) 0.0226(12) 0.0206(12) -0.0027(10) 0.0050(10) -0.0024(9)
C34 0.0171(10) 0.0124(10) 0.0163(11) -0.0010(8) 0.0031(8) 0.0045(8)
C35 0.0192(11) 0.0120(10) 0.0204(12) -0.0003(9) 0.0027(9) 0.0009(8)
C36 0.0188(11) 0.0117(10) 0.0211(12) 0.0009(9) 0.0043(9) 0.0005(8)
C37 0.0148(10) 0.0101(10) 0.0196(11) 0.0035(8) 0.0053(8) 0.0034(8)
C38 0.0155(10) 0.0114(10) 0.0188(11) 0.0022(8) 0.0056(8) 0.0035(8)
C39 0.0189(11) 0.0100(10) 0.0158(11) 0.0012(8) 0.0037(8) -0.0002(8)
C40 0.0201(11) 0.0148(10) 0.0181(11) 0.0017(9) 0.0063(9) 0.0028(8)
C41 0.0270(12) 0.0114(10) 0.0190(12) 0.0007(9) 0.0033(9) 0.0042(9)
C42 0.0289(12) 0.0136(10) 0.0149(11) 0.0038(8) 0.0047(9) -0.0022(9)
C43 0.0235(12) 0.0181(11) 0.0171(11) -0.0028(9) 0.0080(9) -0.0018(9)
C44 0.0191(11) 0.0130(10) 0.0174(11) -0.0007(8) 0.0042(9) 0.0022(8)
C45 0.0337(15) 0.0308(14) 0.0314(16) 0.0032(12) 0.0042(12) -0.0003(12)
C46 0.0309(16) 0.053(2) 0.0405(19) -0.0077(15) 0.0004(13) -0.0114(14)
C47 0.046(2) 0.074(3) 0.069(3) -0.017(2) 0.016(2) 0.0000(19)
C48 0.042(2) 0.077(3) 0.058(3) 0.021(2) 0.0107(18) 0.024(2)
C49 0.063(2) 0.0380(18) 0.071(3) 0.0046(18) 0.038(2) 0.0010(16)
C50 0.0440(19) 0.0280(16) 0.071(3) -0.0003(16) 0.0325(18) -0.0060(14)
C51 0.103(4) 0.087(4) 0.069(3) -0.007(3) 0.024(3) -0.012(3)
C52 0.104(4) 0.078(3) 0.075(3) -0.017(3) 0.034(3) -0.019(3)
Cl1 0.0489(4) 0.0185(3) 0.0348(4) 0.0043(3) 0.0224(3) 0.0016(3)
Cl2 0.0162(3) 0.0274(3) 0.0418(4) -0.0117(3) 0.0021(2) 0.0009(2)
Cl3 0.0213(3) 0.0127(2) 0.0351(3) -0.0048(2) 0.0120(2) -0.0004(2)
Cl6 0.0150(3) 0.0214(3) 0.0402(4) -0.0044(3) 0.0041(2) -0.0005(2)
Cl7 0.0186(3) 0.0198(3) 0.0413(4) 0.0069(3) 0.0078(2) 0.0048(2)
Cl10 0.0150(3) 0.0282(3) 0.0381(4) -0.0003(3) 0.0110(2) 0.0055(2)
F1 0.0187(7) 0.0428(9) 0.0298(9) -0.0116(7) 0.0096(6) -0.0075(6)
F2 0.0302(9) 0.0495(10) 0.0329(9) -0.0139(8) 0.0047(7) -0.0233(8)
F3 0.0496(10) 0.0258(8) 0.0225(8) -0.0123(6) 0.0037(7) -0.0085(7)
F4 0.0397(9) 0.0297(8) 0.0326(9) -0.0099(7) 0.0165(7) 0.0062(7)
F5 0.0186(7) 0.0304(8) 0.0372(9) -0.0096(7) 0.0120(6) -0.0041(6)
F6 0.0314(8) 0.0161(7) 0.0302(8) 0.0032(6) 0.0158(6) 0.0095(6)
F7 0.0351(8) 0.0246(7) 0.0237(8) 0.0007(6) 0.0172(6) 0.0006(6)
F8 0.0482(10) 0.0175(7) 0.0205(8) 0.0077(6) 0.0139(7) 0.0000(6)
F9 0.0474(10) 0.0138(7) 0.0321(9) 0.0086(6) 0.0163(7) 0.0136(6)
F10 0.0307(8) 0.0184(7) 0.0264(8) 0.0055(6) 0.0161(6) 0.0094(6)
F11 0.0211(7) 0.0335(8) 0.0275(8) 0.0041(6) 0.0128(6) 0.0085(6)
F12 0.0322(8) 0.0268(8) 0.0298(9) 0.0030(6) 0.0054(7) 0.0184(6)
F13 0.0466(10) 0.0221(7) 0.0245(8) 0.0114(6) 0.0091(7) 0.0095(7)
F14 0.0310(8) 0.0321(8) 0.0284(8) 0.0119(7) 0.0165(7) 0.0025(6)
F15 0.0172(7) 0.0271(7) 0.0266(8) 0.0102(6) 0.0101(6) 0.0090(5)
F16 0.0199(7) 0.0403(9) 0.0322(9) -0.0114(7) 0.0078(6) -0.0027(6)
F17 0.0311(9) 0.0557(12) 0.0486(12) -0.0161(9) 0.0003(8) -0.0188(8)
F18 0.0667(13) 0.0335(9) 0.0300(10) -0.0173(8) -0.0008(9) -0.0137(9)
F19 0.0647(12) 0.0275(8) 0.0217(8) -0.0053(7) 0.0108(8) 0.0164(8)
F20 0.0293(8) 0.0307(8) 0.0242(8) -0.0008(6) 0.0097(6) 0.0102(6)
N1 0.061(3) 0.108(3) 0.118(4) 0.069(3) 0.027(2) 0.038(2)
N2 0.0520(17) 0.0445(16) 0.0385(16) -0.0021(13) -0.0067(13) -0.0005(13)
N3 0.160(5) 0.089(3) 0.113(4) -0.033(3) 0.059(4) -0.046(4)
N4 0.0491(19) 0.0449(18) 0.089(3) 0.0127(18) 0.0262(18) -0.0053(14)

loop_
_atom_type_symbol
_atom_type_description
_atom_type_scat_dispersion_real
_atom_type_scat_dispersion_imag
_atom_type_scat_source
C C 0.0033 0.0016 'International Tables Vol C Tables 4.2.6.8 and 6.1.1.4'
H H 0.0000 0.0000 'International Tables Vol C Tables 4.2.6.8 and 6.1.1.4'
O O 0.0106 0.0060 'International Tables Vol C Tables 4.2.6.8 and 6.1.1.4'
F F 0.0171 0.0103 'International Tables Vol C Tables 4.2.6.8 and 6.1.1.4'
S S 0.1246 0.1234 'International Tables Vol C Tables 4.2.6.8 and 6.1.1.4'
Cl Cl 0.1484 0.1585 'International Tables Vol C Tables 4.2.6.8 and 6.1.1.4'
Sb Sb -0.5866 1.5461 'International Tables Vol C Tables 4.2.6.8 and 6.1.1.4'
N N 0.0061 0.0033 'International Tables Vol C Tables 4.2.6.8 and 6.1.1.4'

loop_
_geom_angle_atom_site_label_1
_geom_angle_atom_site_label_2
_geom_angle_atom_site_label_3
_geom_angle
_geom_angle_site_symmetry_1
_geom_angle_site_symmetry_3
Cl1 Sb1 Cl1 180.0 2_656 .
Cl1 Sb1 Cl3 91.33(2) 2_656 .
Cl1 Sb1 Cl3 88.67(2) . .
Cl1 Sb1 Cl3 88.67(2) 2_656 2_656
Cl1 Sb1 Cl3 91.33(2) . 2_656
Cl3 Sb1 Cl3 180.0 . 2_656
Cl1 Sb1 Cl2 89.74(3) 2_656 .
Cl1 Sb1 Cl2 90.26(3) . .
Cl3 Sb1 Cl2 89.68(2) . .
Cl3 Sb1 Cl2 90.32(2) 2_656 .
Cl1 Sb1 Cl2 90.27(3) 2_656 2_656
Cl1 Sb1 Cl2 89.73(3) . 2_656
Cl3 Sb1 Cl2 90.32(2) . 2_656
Cl3 Sb1 Cl2 89.68(2) 2_656 2_656
Cl2 Sb1 Cl2 180.0 . 2_656
Cl10 Sb2 Cl10 180.00(4) . 2_766
Cl10 Sb2 Cl6 90.44(2) . .
Cl10 Sb2 Cl6 89.56(2) 2_766 .
Cl10 Sb2 Cl6 89.56(2) . 2_766
Cl10 Sb2 Cl6 90.44(2) 2_766 2_766
Cl6 Sb2 Cl6 180.0 . 2_766
Cl10 Sb2 Cl7 90.68(2) . .
Cl10 Sb2 Cl7 89.32(2) 2_766 .
Cl6 Sb2 Cl7 90.55(2) . .
Cl6 Sb2 Cl7 89.45(2) 2_766 .
Cl10 Sb2 Cl7 89.32(2) . 2_766
Cl10 Sb2 Cl7 90.68(2) 2_766 2_766
Cl6 Sb2 Cl7 89.45(2) . 2_766
Cl6 Sb2 Cl7 90.55(2) 2_766 2_766
Cl7 Sb2 Cl7 180.0 . 2_766
C37 S2 C34 92.97(11) . .
C26 S3 C23 92.34(11) . .
C12 S4 C15 92.87(11) . .
C3 C2 C38 127.5(2) . .
C3 C2 C1 110.4(5) . .
C38 C2 C1 122.0(5) . .
C3 C2 S1' 113.4(2) . .
C38 C2 S1' 119.1(2) . .
C2 C3 C4 115.7(2) . .
C2 C3 H3 122.2 . .
C4 C3 H3 122.2 . .
C3 C4 C5 128.3(2) . .
C3 C4 C1' 108.1(9) . .
C5 C4 C1' 123.6(9) . .
C3 C4 S1 113.10(18) . .
C5 C4 S1 118.56(18) . .
O1 C1 C2 130.3(9) . .
O1 C1 S1 119.1(7) . .
C2 C1 S1 110.5(6) . .
C4 S1 C1 90.1(3) . .
C2 S1' C1' 92.1(7) . .
O1' C1' C4 126(2) . .
O1' C1' S1' 123(2) . .
C4 C1' S1' 110.4(10) . .
C12 C5 C4 124.3(2) . .
C12 C5 C6 117.41(19) . .
C4 C5 C6 118.2(2) . .
C7 C6 C11 117.1(2) . .
C7 C6 C5 121.5(2) . .
C11 C6 C5 121.4(2) . .
F5 C7 C8 118.1(2) . .
F5 C7 C6 119.7(2) . .
C8 C7 C6 122.2(2) . .
F4 C8 C7 120.9(2) . .
F4 C8 C9 120.0(2) . .
C7 C8 C9 119.2(2) . .
F3 C9 C10 120.0(2) . .
F3 C9 C8 119.7(2) . .
C10 C9 C8 120.3(2) . .
F2 C10 C9 120.3(2) . .
F2 C10 C11 119.9(2) . .
C9 C10 C11 119.8(2) . .
F1 C11 C10 118.8(2) . .
F1 C11 C6 119.7(2) . .
C10 C11 C6 121.5(2) . .
C5 C12 C13 127.6(2) . .
C5 C12 S4 122.33(17) . .
C13 C12 S4 110.10(17) . .
C14 C13 C12 113.7(2) . .
C14 C13 H01F 123.2 . .
C12 C13 H01F 123.2 . .
C13 C14 C15 114.2(2) . .
C13 C14 H013 122.9 . .
C15 C14 H013 122.9 . .
C16 C15 C14 126.7(2) . .
C16 C15 S4 124.03(17) . .
C14 C15 S4 109.06(17) . .
C23 C16 C15 124.1(2) . .
C23 C16 C17 117.3(2) . .
C15 C16 C17 118.26(19) . .
C18 C17 C22 116.4(2) . .
C18 C17 C16 123.1(2) . .
C22 C17 C16 120.5(2) . .
F11 C18 C19 118.6(2) . .
F11 C18 C17 119.8(2) . .
C19 C18 C17 121.6(2) . .
F12 C19 C18 120.1(2) . .
F12 C19 C20 119.8(2) . .
C18 C19 C20 120.1(2) . .
F13 C20 C19 120.2(2) . .
F13 C20 C21 119.9(2) . .
C19 C20 C21 119.9(2) . .
F14 C21 C22 120.8(2) . .
F14 C21 C20 120.2(2) . .
C22 C21 C20 119.0(2) . .
F15 C22 C21 118.1(2) . .
F15 C22 C17 119.0(2) . .
C21 C22 C17 122.9(2) . .
C16 C23 C24 127.4(2) . .
C16 C23 S3 121.83(17) . .
C24 C23 S3 109.42(16) . .
C25 C24 C23 113.4(2) . .
C25 C24 H01O 123.3 . .
C23 C24 H01O 123.3 . .
C24 C25 C26 113.2(2) . .
C24 C25 H019 123.4 . .
C26 C25 H019 123.4 . .
C27 C26 C25 127.7(2) . .
C27 C26 S3 121.14(18) . .
C25 C26 S3 109.92(16) . .
C34 C27 C26 124.9(2) . .
C34 C27 C28 117.9(2) . .
C26 C27 C28 116.9(2) . .
C29 C28 C33 117.7(2) . .
C29 C28 C27 120.0(2) . .
C33 C28 C27 122.2(2) . .
F20 C29 C28 120.1(2) . .
F20 C29 C30 118.7(2) . .
C28 C29 C30 121.1(2) . .
F19 C30 C31 120.4(2) . .
F19 C30 C29 120.1(3) . .
C31 C30 C29 119.5(2) . .
F18 C31 C32 120.2(3) . .
F18 C31 C30 119.4(3) . .
C32 C31 C30 120.4(2) . .
F17 C32 C31 120.1(2) . .
F17 C32 C33 119.8(3) . .
C31 C32 C33 120.1(3) . .
F16 C33 C32 118.6(2) . .
F16 C33 C28 120.2(2) . .
C32 C33 C28 121.2(2) . .
C27 C34 C35 126.6(2) . .
C27 C34 S2 123.96(17) . .
C35 C34 S2 109.15(17) . .
C36 C35 C34 114.4(2) . .
C36 C35 H01X 122.8 . .
C34 C35 H01X 122.8 . .
C35 C36 C37 113.4(2) . .
C35 C36 H01L 123.3 . .
C37 C36 H01L 123.3 . .
C38 C37 C36 127.4(2) . .
C38 C37 S2 122.46(17) . .
C36 C37 S2 110.05(18) . .
C37 C38 C2 123.8(2) . .
C37 C38 C39 116.74(19) . .
C2 C38 C39 119.4(2) . .
C44 C39 C40 116.5(2) . .
C44 C39 C38 122.3(2) . .
C40 C39 C38 121.2(2) . .
F10 C40 C41 118.3(2) . .
F10 C40 C39 120.2(2) . .
C41 C40 C39 121.4(2) . .
F9 C41 C42 119.9(2) . .
F9 C41 C40 119.7(2) . .
C42 C41 C40 120.4(2) . .
F8 C42 C41 120.3(2) . .
F8 C42 C43 120.1(2) . .
C41 C42 C43 119.6(2) . .
F7 C43 C44 120.4(2) . .
F7 C43 C42 120.2(2) . .
C44 C43 C42 119.4(2) . .
F6 C44 C43 118.0(2) . .
F6 C44 C39 119.4(2) . .
C43 C44 C39 122.6(2) . .
N2 C45 C46 179.1(4) . .
C45 C46 H02A 109.5 . .
C45 C46 H02B 109.5 . .
H02A C46 H02B 109.5 . .
C45 C46 H02C 109.5 . .
H02A C46 H02C 109.5 . .
H02B C46 H02C 109.5 . .
C48 C47 H02I 109.5 . .
C48 C47 H02J 109.5 . .
H02I C47 H02J 109.5 . .
C48 C47 H02K 109.5 . .
H02I C47 H02K 109.5 . .
H02J C47 H02K 109.5 . .
N1 C48 C47 179.5(5) . .
C50 C49 H02D 109.5 . .
C50 C49 H02E 109.5 . .
H02D C49 H02E 109.5 . .
C50 C49 H02F 109.5 . .
H02D C49 H02F 109.5 . .
H02E C49 H02F 109.5 . .
N4 C50 C49 178.5(4) . .
C52 C51 H02M 109.5 . .
C52 C51 H02N 109.5 . .
H02M C51 H02N 109.5 . .
C52 C51 H02O 109.5 . .
H02M C51 H02O 109.5 . .
H02N C51 H02O 109.5 . .
N3 C52 C51 178.2(6) . .

loop_
_geom_bond_atom_site_label_1
_geom_bond_atom_site_label_2
_geom_bond_distance
_geom_bond_site_symmetry_2
Sb1 Cl1 2.3496(7) 2_656
Sb1 Cl1 2.3496(7) .
Sb1 Cl3 2.3667(6) .
Sb1 Cl3 2.3667(6) 2_656
Sb1 Cl2 2.3727(7) .
Sb1 Cl2 2.3727(7) 2_656
Sb2 Cl10 2.3519(7) .
Sb2 Cl10 2.3520(7) 2_766
Sb2 Cl6 2.3682(6) .
Sb2 Cl6 2.3682(6) 2_766
Sb2 Cl7 2.3719(7) .
Sb2 Cl7 2.3719(7) 2_766
S2 C37 1.728(2) .
S2 C34 1.739(2) .
S3 C26 1.727(2) .
S3 C23 1.729(2) .
S4 C12 1.732(2) .
S4 C15 1.743(2) .
C2 C3 1.395(3) .
C2 C38 1.414(3) .
C2 C1 1.471(9) .
C2 S1' 1.731(6) .
C3 C4 1.398(3) .
C3 H3 0.9500 .
C4 C5 1.407(3) .
C4 C1' 1.56(2) .
C4 S1 1.741(3) .
C1 O1 1.215(9) .
C1 S1 1.818(12) .
S1' C1' 1.74(3) .
O1' C1' 1.183(15) .
C5 C12 1.401(3) .
C5 C6 1.494(3) .
C6 C7 1.385(3) .
C6 C11 1.392(3) .
C7 F5 1.339(3) .
C7 C8 1.378(3) .
C8 F4 1.327(3) .
C8 C9 1.381(4) .
C9 F3 1.336(3) .
C9 C10 1.370(4) .
C10 F2 1.338(3) .
C10 C11 1.381(3) .
C11 F1 1.336(3) .
C12 C13 1.409(3) .
C13 C14 1.371(3) .
C13 H01F 0.9500 .
C14 C15 1.418(3) .
C14 H013 0.9500 .
C15 C16 1.406(3) .
C16 C23 1.406(3) .
C16 C17 1.487(3) .
C17 C18 1.390(3) .
C17 C22 1.391(3) .
C18 F11 1.337(3) .
C18 C19 1.376(4) .
C19 F12 1.343(3) .
C19 C20 1.377(4) .
C20 F13 1.330(3) .
C20 C21 1.380(3) .
C21 F14 1.333(3) .
C21 C22 1.371(3) .
C22 F15 1.344(3) .
C23 C24 1.420(3) .
C24 C25 1.373(3) .
C24 H01O 0.9500 .
C25 C26 1.413(3) .
C25 H019 0.9500 .
C26 C27 1.405(3) .
C27 C34 1.403(3) .
C27 C28 1.490(3) .
C28 C29 1.385(3) .
C28 C33 1.387(3) .
C29 F20 1.331(3) .
C29 C30 1.389(3) .
C30 F19 1.332(3) .
C30 C31 1.372(4) .
C31 F18 1.337(3) .
C31 C32 1.365(4) .
C32 F17 1.348(3) .
C32 C33 1.379(3) .
C33 F16 1.336(3) .
C34 C35 1.419(3) .
C35 C36 1.365(3) .
C35 H01X 0.9500 .
C36 C37 1.418(3) .
C36 H01L 0.9500 .
C37 C38 1.406(3) .
C38 C39 1.487(3) .
C39 C44 1.389(3) .
C39 C40 1.396(3) .
C40 F10 1.331(3) .
C40 C41 1.379(3) .
C41 F9 1.343(3) .
C41 C42 1.371(4) .
C42 F8 1.329(3) .
C42 C43 1.386(3) .
C43 F7 1.336(3) .
C43 C44 1.370(3) .
C44 F6 1.346(3) .
C45 N2 1.126(4) .
C45 C46 1.452(4) .
C46 H02A 0.9800 .
C46 H02B 0.9800 .
C46 H02C 0.9800 .
C47 C48 1.427(6) .
C47 H02I 0.9800 .
C47 H02J 0.9800 .
C47 H02K 0.9800 .
C48 N1 1.139(6) .
C49 C50 1.446(6) .
C49 H02D 0.9800 .
C49 H02E 0.9800 .
C49 H02F 0.9800 .
C50 N4 1.126(5) .
C51 C52 1.449(7) .
C51 H02M 0.9800 .
C51 H02N 0.9800 .
C51 H02O 0.9800 .
C52 N3 1.152(6) .
